data_7111271
loop_
_publ_author_name
'Hascall, Tony'
'Baik, Mu-Hyun'
'Bridgewater, Brian M.'
'Shin, Jun Ho'
'Churchill, David G.'
'Friesner, Richard A.'
'Parkin, Gerard'

_publ_section_title
;
 A non-classical hydrogen bond in the molybdenum arene complex
 [\h^6^-C~6~H~5~C~6~H~3~(Ph)OH]Mo(PMe~3~)~3~: evidence that hydrogen
 bonding facilitates oxidative addition of the O--H bond
;
_journal_coden_ASTM CHCOFS
_journal_issue 22
_journal_name_full 'Chemical Communications (Cambridge, United Kingdom)'
_journal_page_first 2644
_journal_page_last 2645
_journal_paper_doi 10.1039/b208678f
_journal_year 2002
_chemical_formula_sum 'C24 H32 Mo O P2'
_chemical_formula_weight 494.38
_space_group_IT_number 14
_symmetry_cell_setting monoclinic
_symmetry_space_group_name_Hall '-P 2yn'
_symmetry_space_group_name_H-M 'P 1 21/n 1'
_atom_sites_solution_hydrogens geom
_atom_sites_solution_primary direct
_atom_sites_solution_secondary difmap
_audit_creation_method SHELXL-97
_cell_angle_alpha 90.00
_cell_angle_beta 90.515(3)
_cell_angle_gamma 90.00
_cell_formula_units_Z 4
_cell_length_a 10.5855(14)
_cell_length_b 16.018(2)
_cell_length_c 14.007(2)
_cell_measurement_temperature 223(2)
_cell_volume 2374.9(5)
_computing_cell_refinement 'Bruker SMART'
_computing_data_collection 'Bruker SMART'
_computing_data_reduction 'Bruker SHELXTL'
_computing_molecular_graphics 'Bruker SHELXTL'
_computing_publication_material 'Bruker SHELXTL'
_computing_structure_refinement 'SHELXL-97 (Sheldrick, 1997)'
_computing_structure_solution 'SHELXS-97 (Sheldrick, 1990)'
_diffrn_ambient_temperature 223(2)
_diffrn_measured_fraction_theta_full 0.927
_diffrn_measured_fraction_theta_max 0.927
_diffrn_measurement_device_type 'CCD area detector'
_diffrn_measurement_method 'phi and omega scans'
_diffrn_radiation_monochromator graphite
_diffrn_radiation_source 'fine-focus sealed tube'
_diffrn_radiation_type MoK\a
_diffrn_radiation_wavelength 0.71073
_diffrn_reflns_av_R_equivalents 0.0733
_diffrn_reflns_av_sigmaI/netI 0.0706
_diffrn_reflns_limit_h_max 14
_diffrn_reflns_limit_h_min -11
_diffrn_reflns_limit_k_max 20
_diffrn_reflns_limit_k_min -21
_diffrn_reflns_limit_l_max 18
_diffrn_reflns_limit_l_min -17
_diffrn_reflns_number 17603
_diffrn_reflns_theta_full 28.27
_diffrn_reflns_theta_max 28.27
_diffrn_reflns_theta_min 1.93
_exptl_absorpt_coefficient_mu 0.699
_exptl_absorpt_correction_T_max 0.9659
_exptl_absorpt_correction_T_min 0.8178
_exptl_absorpt_correction_type none
_exptl_crystal_density_diffrn 1.383
_exptl_crystal_density_method 'not measured'
_exptl_crystal_F_000 1024
_exptl_crystal_size_max 0.30
_exptl_crystal_size_mid 0.20
_exptl_crystal_size_min 0.05
_refine_diff_density_max 1.278
_refine_diff_density_min -2.267
_refine_diff_density_rms 0.137
_refine_ls_extinction_coef 0.0000(5)
_refine_ls_extinction_expression Fc^*^=kFc[1+0.001xFc^2^\l^3^/sin(2\q)]^-1/4^
_refine_ls_extinction_method SHELXL
_refine_ls_goodness_of_fit_ref 1.003
_refine_ls_hydrogen_treatment mixed
_refine_ls_matrix_type full
_refine_ls_number_parameters 264
_refine_ls_number_reflns 5466
_refine_ls_number_restraints 0
_refine_ls_restrained_S_all 1.003
_refine_ls_R_factor_all 0.0993
_refine_ls_R_factor_gt 0.0631
_refine_ls_shift/su_max 0.315
_refine_ls_shift/su_mean 0.001
_refine_ls_structure_factor_coef Fsqd
_refine_ls_weighting_details 'calc w=1/[\s^2^(Fo^2^)+(0.1070P)^2^+0.0000P] where P=(Fo^2^+2Fc^2^)/3'
_refine_ls_weighting_scheme calc
_refine_ls_wR_factor_gt 0.1497
_refine_ls_wR_factor_ref 0.1716
_reflns_number_gt 3685
_reflns_number_total 5466
_reflns_threshold_expression >2sigma(I)
_cod_data_source_file b208678fsup1.cif
_cod_data_source_block ars10
_cod_depositor_comments
;
The following automatic conversions were performed:

'_symmetry_cell_setting' value 'Monoclinic' changed to 'monoclinic'
according to /home/saulius/struct/CIF-dictionaries/cif_core.dic
dictionary named 'cif_core.dic' version 2.4.2 from 2011-04-26.

Automatic conversion script
Id: cif_fix_values 1891 2012-01-12 08:04:46Z andrius 
;
_cod_original_cell_volume 2374.9(6)
_cod_original_sg_symbol_H-M P2(1)/n
_cod_database_code 7111271

loop_
_symmetry_equiv_pos_as_xyz
'x, y, z'
'-x+1/2, y+1/2, -z+1/2'
'-x, -y, -z'
'x-1/2, -y-1/2, z-1/2'

loop_
_atom_site_label
_atom_site_type_symbol
_atom_site_fract_x
_atom_site_fract_y
_atom_site_fract_z
_atom_site_U_iso_or_equiv
_atom_site_adp_type
_atom_site_occupancy
_atom_site_symmetry_multiplicity
_atom_site_calc_flag
_atom_site_refinement_flags
Mo Mo 0.31587(3) 0.19599(3) 0.37817(3) 0.03204(16) Uani 1 1 d .
P1 P 0.37137(12) 0.32680(9) 0.45663(11) 0.0408(3) Uani 1 1 d .
P2 P 0.31695(12) 0.25361(9) 0.21665(10) 0.0413(3) Uani 1 1 d .
O O 0.1307(3) 0.25519(19) 0.3796(2) 0.0331(7) Uani 1 1 d .
C11 C 0.3224(8) 0.3290(5) 0.5812(6) 0.085(2) Uani 1 1 d .
H11A H 0.3378 0.3841 0.6075 0.127 Uiso 1 1 calc R
H11B H 0.3704 0.2880 0.6173 0.127 Uiso 1 1 calc R
H11C H 0.2331 0.3161 0.5849 0.127 Uiso 1 1 calc R
C12 C 0.5363(5) 0.3550(5) 0.4667(5) 0.0692(19) Uani 1 1 d .
H12A H 0.5699 0.3654 0.4036 0.104 Uiso 1 1 calc R
H12B H 0.5829 0.3097 0.4966 0.104 Uiso 1 1 calc R
H12C H 0.5447 0.4050 0.5053 0.104 Uiso 1 1 calc R
C13 C 0.3024(6) 0.4230(4) 0.4130(6) 0.072(2) Uani 1 1 d .
H13A H 0.3267 0.4686 0.4548 0.108 Uiso 1 1 calc R
H13B H 0.2111 0.4179 0.4117 0.108 Uiso 1 1 calc R
H13C H 0.3324 0.4340 0.3490 0.108 Uiso 1 1 calc R
C21 C 0.3398(9) 0.1758(5) 0.1240(5) 0.090(3) Uani 1 1 d .
H21A H 0.2858 0.1281 0.1361 0.135 Uiso 1 1 calc R
H21B H 0.4274 0.1581 0.1240 0.135 Uiso 1 1 calc R
H21C H 0.3182 0.1998 0.0623 0.135 Uiso 1 1 calc R
C22 C 0.4366(7) 0.3291(6) 0.1820(6) 0.088(3) Uani 1 1 d .
H22A H 0.5196 0.3038 0.1873 0.131 Uiso 1 1 calc R
H22B H 0.4324 0.3774 0.2237 0.131 Uiso 1 1 calc R
H22C H 0.4215 0.3465 0.1165 0.131 Uiso 1 1 calc R
C23 C 0.1734(6) 0.3056(4) 0.1756(5) 0.0630(18) Uani 1 1 d .
H23A H 0.1840 0.3239 0.1101 0.095 Uiso 1 1 calc R
H23B H 0.1568 0.3536 0.2159 0.095 Uiso 1 1 calc R
H23C H 0.1029 0.2670 0.1789 0.095 Uiso 1 1 calc R
C31 C 0.1772(4) 0.0936(3) 0.4173(4) 0.0345(10) Uani 1 1 d .
C32 C 0.2433(5) 0.0648(3) 0.3384(5) 0.0505(14) Uani 1 1 d .
H32A H 0.1988 0.0555 0.2769 0.061 Uiso 1 1 calc R
C33 C 0.3775(5) 0.0654(4) 0.3424(5) 0.0605(17) Uani 1 1 d .
H33A H 0.4270 0.0547 0.2841 0.073 Uiso 1 1 calc R
C34 C 0.4407(5) 0.0845(4) 0.4304(6) 0.0627(19) Uani 1 1 d .
H34A H 0.5336 0.0912 0.4300 0.075 Uiso 1 1 calc R
C35 C 0.3753(5) 0.1141(4) 0.5080(5) 0.0525(16) Uani 1 1 d .
H35A H 0.4220 0.1396 0.5621 0.063 Uiso 1 1 calc R
C36 C 0.2407(4) 0.1213(3) 0.5027(4) 0.0374(11) Uani 1 1 d .
H36A H 0.1932 0.1490 0.5544 0.045 Uiso 1 1 calc R
C41 C 0.0302(4) 0.2073(3) 0.3869(3) 0.0293(9) Uani 1 1 d .
C42 C 0.0434(4) 0.1213(3) 0.4050(3) 0.0320(10) Uani 1 1 d .
C43 C -0.0617(4) 0.0687(3) 0.4102(4) 0.0389(11) Uani 1 1 d .
H43A H -0.0502 0.0113 0.4211 0.047 Uiso 1 1 calc R
C44 C -0.1818(4) 0.1003(3) 0.3996(4) 0.0425(12) Uani 1 1 d .
H44A H -0.2527 0.0653 0.4051 0.051 Uiso 1 1 calc R
C45 C -0.1962(4) 0.1854(3) 0.3805(4) 0.0392(12) Uani 1 1 d .
H45A H -0.2783 0.2068 0.3727 0.047 Uiso 1 1 calc R
C46 C -0.0953(4) 0.2394(3) 0.3726(3) 0.0301(10) Uani 1 1 d .
C51 C -0.1160(4) 0.3293(3) 0.3497(3) 0.0313(10) Uani 1 1 d .
C52 C -0.0506(4) 0.3929(3) 0.3956(4) 0.0384(11) Uani 1 1 d .
H52A H 0.0097 0.3795 0.4429 0.046 Uiso 1 1 calc R
C53 C -0.0725(5) 0.4754(3) 0.3733(4) 0.0465(13) Uani 1 1 d .
H53A H -0.0266 0.5176 0.4048 0.056 Uiso 1 1 calc R
C54 C -0.1626(5) 0.4965(3) 0.3040(4) 0.0462(13) Uani 1 1 d .
H54A H -0.1777 0.5527 0.2884 0.055 Uiso 1 1 calc R
C55 C -0.2285(5) 0.4342(4) 0.2592(4) 0.0495(14) Uani 1 1 d .
H55A H -0.2896 0.4480 0.2127 0.059 Uiso 1 1 calc R
C56 C -0.2068(4) 0.3513(3) 0.2811(4) 0.0405(12) Uani 1 1 d .
H56A H -0.2533 0.3094 0.2496 0.049 Uiso 1 1 calc R
H H 0.451(5) 0.224(3) 0.345(4) 0.048(15) Uiso 1 1 d .

loop_
_atom_site_aniso_label
_atom_site_aniso_U_11
_atom_site_aniso_U_22
_atom_site_aniso_U_33
_atom_site_aniso_U_23
_atom_site_aniso_U_13
_atom_site_aniso_U_12
Mo 0.0227(2) 0.0350(3) 0.0384(3) 0.00491(18) -0.00240(15) 0.00121(15)
P1 0.0315(6) 0.0452(8) 0.0456(8) -0.0022(6) -0.0043(6) -0.0003(5)
P2 0.0333(6) 0.0538(9) 0.0368(8) 0.0056(6) -0.0032(5) 0.0013(6)
O 0.0208(13) 0.0304(18) 0.048(2) 0.0035(14) -0.0035(13) -0.0005(12)
C11 0.100(6) 0.087(5) 0.068(5) -0.023(4) 0.023(4) -0.003(5)
C12 0.040(3) 0.083(5) 0.084(5) -0.023(4) -0.011(3) -0.007(3)
C13 0.066(4) 0.042(4) 0.108(6) 0.007(4) -0.023(4) -0.006(3)
C21 0.131(7) 0.097(6) 0.042(4) -0.010(4) 0.003(4) 0.052(5)
C22 0.062(4) 0.135(7) 0.066(5) 0.046(5) -0.010(4) -0.044(4)
C23 0.058(4) 0.083(5) 0.048(4) 0.005(3) -0.011(3) 0.024(3)
C31 0.033(2) 0.029(2) 0.042(3) 0.005(2) -0.005(2) -0.0024(19)
C32 0.051(3) 0.035(3) 0.066(4) -0.004(3) 0.009(3) -0.001(2)
C33 0.048(3) 0.043(3) 0.091(5) 0.002(3) 0.026(3) 0.005(3)
C34 0.029(2) 0.051(4) 0.108(6) 0.028(4) 0.001(3) 0.008(2)
C35 0.035(3) 0.052(3) 0.070(4) 0.026(3) -0.020(3) -0.001(2)
C36 0.028(2) 0.044(3) 0.039(3) 0.014(2) -0.0081(19) -0.0026(19)
C41 0.027(2) 0.035(3) 0.026(2) -0.0037(18) -0.0037(17) 0.0000(17)
C42 0.026(2) 0.033(3) 0.037(3) -0.0020(19) -0.0075(18) -0.0024(18)
C43 0.035(2) 0.034(3) 0.047(3) 0.000(2) -0.006(2) -0.003(2)
C44 0.029(2) 0.043(3) 0.055(4) -0.005(2) -0.008(2) -0.008(2)
C45 0.028(2) 0.042(3) 0.047(3) -0.010(2) -0.007(2) 0.0030(19)
C46 0.0263(19) 0.033(3) 0.031(3) -0.0048(19) -0.0087(18) 0.0039(18)
C51 0.028(2) 0.039(3) 0.027(2) -0.0005(19) -0.0009(18) 0.0045(18)
C52 0.039(2) 0.040(3) 0.036(3) -0.001(2) -0.009(2) 0.004(2)
C53 0.054(3) 0.042(3) 0.043(3) -0.004(2) -0.005(2) 0.002(2)
C54 0.055(3) 0.041(3) 0.043(3) 0.007(2) 0.005(2) 0.012(3)
C55 0.045(3) 0.055(4) 0.048(3) 0.007(3) -0.010(2) 0.013(3)
C56 0.035(2) 0.051(3) 0.035(3) -0.004(2) -0.010(2) 0.003(2)

loop_
_atom_type_symbol
_atom_type_description
_atom_type_scat_dispersion_real
_atom_type_scat_dispersion_imag
_atom_type_scat_source
C C 0.0033 0.0016 'International Tables Vol C Tables 4.2.6.8 and 6.1.1.4'
H H 0.0000 0.0000 'International Tables Vol C Tables 4.2.6.8 and 6.1.1.4'
O O 0.0106 0.0060 'International Tables Vol C Tables 4.2.6.8 and 6.1.1.4'
P P 0.1023 0.0942 'International Tables Vol C Tables 4.2.6.8 and 6.1.1.4'
Mo Mo -1.6832 0.6857 'International Tables Vol C Tables 4.2.6.8 and 6.1.1.4'

loop_
_geom_angle_atom_site_label_1
_geom_angle_atom_site_label_2
_geom_angle_atom_site_label_3
_geom_angle
O Mo C33 132.07(18)
O Mo C36 84.29(14)
C33 Mo C36 77.6(2)
O Mo C31 74.26(14)
C33 Mo C31 64.62(19)
C36 Mo C31 36.93(17)
O Mo C32 95.80(16)
C33 Mo C32 36.4(2)
C36 Mo C32 65.5(2)
C31 Mo C32 35.39(19)
O Mo C35 118.43(18)
C33 Mo C35 64.7(3)
C36 Mo C35 36.31(16)
C31 Mo C35 64.83(17)
C32 Mo C35 76.2(2)
O Mo C34 146.82(17)
C33 Mo C34 36.3(2)
C36 Mo C34 63.7(2)
C31 Mo C34 74.76(18)
C32 Mo C34 64.2(2)
C35 Mo C34 34.4(2)
O Mo P1 80.49(9)
C33 Mo P1 146.24(18)
C36 Mo P1 101.07(14)
C31 Mo P1 131.78(14)
C32 Mo P1 166.47(16)
C35 Mo P1 94.02(16)
C34 Mo P1 112.51(18)
O Mo P2 81.70(9)
C33 Mo P2 98.13(19)
C36 Mo P2 156.48(11)
C31 Mo P2 120.30(12)
C32 Mo P2 97.19(17)
C35 Mo P2 159.06(17)
C34 Mo P2 124.88(19)
P1 Mo P2 95.15(5)
C12 P1 C13 101.6(3)
C12 P1 C11 101.7(4)
C13 P1 C11 100.9(4)
C12 P1 Mo 118.6(2)
C13 P1 Mo 119.0(2)
C11 P1 Mo 112.3(3)
C21 P2 C22 99.7(4)
C21 P2 C23 101.8(3)
C22 P2 C23 101.1(4)
C21 P2 Mo 113.8(3)
C22 P2 Mo 120.5(2)
C23 P2 Mo 117.0(2)
C41 O Mo 118.3(3)
C32 C31 C36 121.9(5)
C32 C31 C42 119.4(5)
C36 C31 C42 116.1(4)
C32 C31 Mo 73.6(3)
C36 C31 Mo 71.3(3)
C42 C31 Mo 111.9(3)
C31 C32 C33 118.4(6)
C31 C32 Mo 71.0(3)
C33 C32 Mo 69.7(3)
C32 C33 C34 119.7(6)
C32 C33 Mo 74.0(3)
C34 C33 Mo 75.1(4)
C35 C34 C33 121.3(5)
C35 C34 Mo 72.4(3)
C33 C34 Mo 68.6(3)
C34 C35 C36 119.6(6)
C34 C35 Mo 73.3(3)
C36 C35 Mo 69.6(3)
C35 C36 C31 118.4(5)
C35 C36 Mo 74.1(3)
C31 C36 Mo 71.8(3)
O C41 C42 120.4(4)
O C41 C46 121.8(4)
C42 C41 C46 117.7(4)
C43 C42 C41 121.5(4)
C43 C42 C31 124.7(4)
C41 C42 C31 113.8(4)
C44 C43 C42 120.5(5)
C43 C44 C45 118.6(4)
C46 C45 C44 122.9(4)
C45 C46 C41 118.7(4)
C45 C46 C51 120.7(4)
C41 C46 C51 120.6(4)
C52 C51 C56 118.0(5)
C52 C51 C46 122.6(4)
C56 C51 C46 119.3(4)
C53 C52 C51 121.2(5)
C52 C53 C54 120.2(5)
C55 C54 C53 119.1(5)
C54 C55 C56 121.1(5)
C55 C56 C51 120.5(5)

loop_
_geom_bond_atom_site_label_1
_geom_bond_atom_site_label_2
_geom_bond_distance
Mo O 2.178(3)
Mo C33 2.249(6)
Mo C36 2.265(5)
Mo C31 2.272(5)
Mo C32 2.304(5)
Mo C35 2.324(5)
Mo C34 2.335(5)
Mo P1 2.4355(15)
Mo P2 2.4436(15)
P1 C12 1.808(5)
P1 C13 1.809(6)
P1 C11 1.824(8)
P2 C21 1.817(7)
P2 C22 1.820(6)
P2 C23 1.821(6)
O C41 1.316(5)
C31 C32 1.391(8)
C31 C36 1.437(7)
C31 C42 1.493(6)
C32 C33 1.422(8)
C33 C34 1.430(10)
C34 C35 1.377(9)
C35 C36 1.431(6)
C41 C42 1.407(6)
C41 C46 1.437(5)
C42 C43 1.398(6)
C43 C44 1.374(6)
C44 C45 1.398(7)
C45 C46 1.379(6)
C46 C51 1.491(6)
C51 C52 1.387(7)
C51 C56 1.399(6)
C52 C53 1.376(7)
C53 C54 1.396(7)
C54 C55 1.366(8)
C55 C56 1.382(7)

loop_
_cod_changelog_entry_id
_cod_changelog_entry_author
_cod_changelog_entry_date
_cod_changelog_entry_text
1 'Vaitkus, Antanas' 2022-05-06T19:55:00+03:00 'Updated bibliographic information.'
